data_4130489
loop_
_publ_author_name
'Chen, Guo-Qiang'
'Kehr, Gerald'
'M\"uck-Lichtenfeld, Christian'
'Daniliuc, Constantin G.'
'Erker, Gerhard'

_publ_section_title
;
 Phospha-Claisen Type Reactions at Frustrated Lewis Pair Frameworks.
;
_journal_issue 27
_journal_name_full 'Journal of the American Chemical Society'
_journal_page_first 8554
_journal_page_last 8559
_journal_paper_doi 10.1021/jacs.6b04046
_journal_volume 138
_journal_year 2016
_chemical_formula_sum 'C31 H32 B F10 O4 P'
_chemical_formula_weight 700.35
_space_group_IT_number 14
_space_group_name_Hall '-P 2ybc'
_space_group_name_H-M_alt 'P 1 21/c 1'
_symmetry_cell_setting monoclinic
_symmetry_space_group_name_H-M 'P 1 21/c 1'
_atom_sites_solution_hydrogens geom
_atom_sites_solution_primary direct
_atom_sites_solution_secondary difmap
_audit_creation_method SHELXL-97
_cell_angle_alpha 90.00
_cell_angle_beta 105.022(1)
_cell_angle_gamma 90.00
_cell_formula_units_Z 4
_cell_length_a 12.1821(2)
_cell_length_b 18.7258(3)
_cell_length_c 14.2778(2)
_cell_measurement_reflns_used 6798
_cell_measurement_temperature 223(2)
_cell_measurement_theta_max 28.28
_cell_measurement_theta_min 4.08
_cell_volume 3145.74(9)
_computing_cell_refinement 'Collect (Nonius B.V., 1998)'
_computing_data_collection 'Collect (Nonius B.V., 1998)'
_computing_data_reduction 'Denzo-SMN (Otwinowski & Minor, 1997)'
_computing_molecular_graphics 'XP (BrukerAXS, 2000)'
_computing_publication_material 'SHELXL-97 (Sheldrick, 1997)'
_computing_structure_refinement 'SHELXL-97 (Sheldrick, 1997)'
_computing_structure_solution 'SHELXS-97 (Sheldrick, 1990)'
_diffrn_ambient_temperature 223(2)
_diffrn_measured_fraction_theta_full 0.971
_diffrn_measured_fraction_theta_max 0.971
_diffrn_measurement_device_type 'Nonius KappaCCD APEXII'
_diffrn_measurement_method '\w and \f scans'
_diffrn_radiation_monochromator 'Montel mirror'
_diffrn_radiation_source 'rotating anode Nonius FR591'
_diffrn_radiation_type MoK\a
_diffrn_radiation_wavelength 0.71073
_diffrn_reflns_av_R_equivalents 0.033
_diffrn_reflns_av_sigmaI/netI 0.0229
_diffrn_reflns_limit_h_max 14
_diffrn_reflns_limit_h_min 0
_diffrn_reflns_limit_k_max 22
_diffrn_reflns_limit_k_min 0
_diffrn_reflns_limit_l_max 16
_diffrn_reflns_limit_l_min -17
_diffrn_reflns_number 19786
_diffrn_reflns_theta_full 25.35
_diffrn_reflns_theta_max 25.35
_diffrn_reflns_theta_min 4.09
_exptl_absorpt_coefficient_mu 0.183
_exptl_absorpt_correction_T_max 0.9731
_exptl_absorpt_correction_T_min 0.9472
_exptl_absorpt_correction_type multi-scan
_exptl_absorpt_process_details 'Denzo (Otwinowski, Borek, Majewski & Minor, 2003)'
_exptl_crystal_colour colourless
_exptl_crystal_density_diffrn 1.479
_exptl_crystal_density_method 'not measured'
_exptl_crystal_description prism
_exptl_crystal_F_000 1440
_exptl_crystal_size_max 0.30
_exptl_crystal_size_mid 0.23
_exptl_crystal_size_min 0.15
_refine_diff_density_max 0.494
_refine_diff_density_min -0.331
_refine_diff_density_rms 0.045
_refine_ls_extinction_method none
_refine_ls_goodness_of_fit_ref 1.039
_refine_ls_hydrogen_treatment constr
_refine_ls_matrix_type full
_refine_ls_number_parameters 433
_refine_ls_number_reflns 5602
_refine_ls_number_restraints 6
_refine_ls_restrained_S_all 1.082
_refine_ls_R_factor_all 0.0558
_refine_ls_R_factor_gt 0.0481
_refine_ls_shift/su_max 0.000
_refine_ls_shift/su_mean 0.000
_refine_ls_structure_factor_coef Fsqd
_refine_ls_weighting_details 'calc w=1/[\s^2^(Fo^2^)+(0.0356P)^2^+3.4228P] where P=(Fo^2^+2Fc^2^)/3'
_refine_ls_weighting_scheme calc
_refine_ls_wR_factor_gt 0.1085
_refine_ls_wR_factor_ref 0.1153
_reflns_number_gt 4972
_reflns_number_total 5602
_reflns_threshold_expression >2sigma(I)
_cod_data_source_file ja6b04046_si_003.cif
_cod_data_source_block erk8092
_cod_original_cell_volume 3145.74(8)
_cod_original_sg_symbol_H-M P21/c
_cod_database_code 4130489

loop_
_symmetry_equiv_pos_as_xyz
'x, y, z'
'-x, y+1/2, -z+1/2'
'-x, -y, -z'
'x, -y-1/2, z-1/2'

loop_
_atom_site_label
_atom_site_type_symbol
_atom_site_fract_x
_atom_site_fract_y
_atom_site_fract_z
_atom_site_U_iso_or_equiv
_atom_site_adp_type
_atom_site_occupancy
_atom_site_symmetry_multiplicity
_atom_site_calc_flag
_atom_site_refinement_flags
P1 P 0.18164(5) 0.13535(3) 0.06413(4) 0.03005(15) Uani 1 1 d .
O1 O 0.54845(13) 0.09186(8) 0.31725(11) 0.0332(3) Uani 1 1 d .
O2 O 0.39446(13) 0.14157(9) 0.34148(11) 0.0374(4) Uani 1 1 d .
O3 O 0.29835(15) 0.28662(9) 0.10152(13) 0.0466(4) Uani 1 1 d .
O4 O 0.45708(14) 0.24117(8) 0.20319(13) 0.0412(4) Uani 1 1 d .
C1 C 0.2093(2) 0.03942(12) 0.07714(18) 0.0394(5) Uani 1 1 d .
H1A H 0.1463 0.0152 0.0949 0.047 Uiso 1 1 calc R
H1B H 0.2170 0.0193 0.0158 0.047 Uiso 1 1 calc R
C2 C 0.3198(2) 0.02877(12) 0.15679(17) 0.0357(5) Uani 1 1 d .
C3 C 0.42855(19) 0.04322(12) 0.12762(17) 0.0351(5) Uani 1 1 d .
H3 H 0.4184 0.0531 0.0578 0.042 Uiso 1 1 calc R
C4 C 0.5390(2) 0.00574(13) 0.17741(18) 0.0398(5) Uani 1 1 d .
H4A H 0.5764 -0.0108 0.1283 0.048 Uiso 1 1 calc R
H4B H 0.5221 -0.0362 0.2123 0.048 Uiso 1 1 calc R
C5 C 0.3143(2) -0.02558(14) 0.2331(2) 0.0520(7) Uani 1 1 d .
H5A H 0.3021 -0.0726 0.2038 0.078 Uiso 1 1 calc R
H5B H 0.2522 -0.0139 0.2612 0.078 Uiso 1 1 calc R
H5C H 0.3853 -0.0252 0.2834 0.078 Uiso 1 1 calc R
C6 C 0.31349(18) 0.16266(11) 0.13271(15) 0.0297(5) Uani 1 1 d .
C7 C 0.38168(18) 0.10094(11) 0.18286(16) 0.0301(5) Uani 1 1 d .
C8 C 0.44740(18) 0.11109(11) 0.28406(16) 0.0299(5) Uani 1 1 d .
C9 C 0.4599(2) 0.15645(16) 0.44068(17) 0.0488(7) Uani 1 1 d .
H9A H 0.4934 0.1125 0.4711 0.073 Uiso 1 1 calc R
H9B H 0.4101 0.1763 0.4771 0.073 Uiso 1 1 calc R
H9C H 0.5196 0.1905 0.4396 0.073 Uiso 1 1 calc R
C10 C 0.35020(19) 0.23375(12) 0.14096(16) 0.0330(5) Uani 1 1 d .
C11 C 0.4923(2) 0.31304(14) 0.2277(2) 0.0553(7) Uani 1 1 d .
H11A H 0.5081 0.3363 0.1719 0.083 Uiso 1 1 calc R
H11B H 0.5604 0.3130 0.2810 0.083 Uiso 1 1 calc R
H11C H 0.4323 0.3386 0.2467 0.083 Uiso 1 1 calc R
C21 C 0.06335(19) 0.15584(13) 0.12016(17) 0.0357(5) Uani 1 1 d .
C22 C 0.0963(2) 0.12167(16) 0.22170(18) 0.0477(6) Uani 1 1 d .
H22A H 0.1714 0.1379 0.2565 0.071 Uiso 1 1 calc R
H22B H 0.0967 0.0701 0.2154 0.071 Uiso 1 1 calc R
H22C H 0.0416 0.1355 0.2571 0.071 Uiso 1 1 calc R
C23 C -0.0507(2) 0.12469(17) 0.0636(2) 0.0514(7) Uani 1 1 d .
H23A H -0.0409 0.0749 0.0491 0.077 Uiso 1 1 calc R
H23B H -0.0785 0.1510 0.0036 0.077 Uiso 1 1 calc R
H23C H -0.1052 0.1285 0.1023 0.077 Uiso 1 1 calc R
C24 C 0.0528(2) 0.23666(14) 0.1330(2) 0.0488(6) Uani 1 1 d .
H24A H 0.0004 0.2459 0.1724 0.073 Uiso 1 1 calc R
H24B H 0.0246 0.2589 0.0700 0.073 Uiso 1 1 calc R
H24C H 0.1268 0.2563 0.1647 0.073 Uiso 1 1 calc R
C31 C 0.1481(2) 0.15819(14) -0.06704(17) 0.0419(6) Uani 1 1 d .
C32 C 0.0591(3) 0.10684(17) -0.12801(19) 0.0572(8) Uani 1 1 d .
H32A H -0.0122 0.1125 -0.1106 0.086 Uiso 1 1 calc R
H32B H 0.0856 0.0580 -0.1155 0.086 Uiso 1 1 calc R
H32C H 0.0480 0.1176 -0.1963 0.086 Uiso 1 1 calc R
C33 C 0.1037(3) 0.23505(16) -0.08540(19) 0.0605(8) Uani 1 1 d .
H33A H 0.0990 0.2482 -0.1520 0.091 Uiso 1 1 calc R
H33B H 0.1551 0.2673 -0.0419 0.091 Uiso 1 1 calc R
H33C H 0.0288 0.2382 -0.0739 0.091 Uiso 1 1 calc R
C34 C 0.2591(3) 0.1510(2) -0.0982(2) 0.0660(9) Uani 1 1 d .
H34A H 0.2863 0.1022 -0.0882 0.099 Uiso 1 1 calc R
H34B H 0.3158 0.1830 -0.0598 0.099 Uiso 1 1 calc R
H34C H 0.2453 0.1632 -0.1663 0.099 Uiso 1 1 calc R
B1 B 0.6231(2) 0.05731(14) 0.25176(18) 0.0332(5) Uani 1 1 d .
C41 C 0.66999(19) 0.12767(12) 0.20602(17) 0.0356(5) Uani 1 1 d .
F42 F 0.61078(16) 0.09143(11) 0.04021(11) 0.0683(5) Uani 1 1 d .
C42 C 0.6561(2) 0.14097(15) 0.1076(2) 0.0483(7) Uani 1 1 d .
F43 F 0.67381(19) 0.21187(14) -0.02400(16) 0.1021(8) Uani 1 1 d .
C43 C 0.6891(3) 0.2029(2) 0.0721(3) 0.0648(9) Uani 1 1 d .
F44 F 0.7727(2) 0.31714(12) 0.1008(2) 0.1146(9) Uani 1 1 d U
C44 C 0.7394(3) 0.25552(19) 0.1330(3) 0.0726(11) Uani 1 1 d .
F45 F 0.80890(18) 0.29603(10) 0.2949(2) 0.0978(8) Uani 1 1 d .
C45 C 0.7588(2) 0.24523(15) 0.2317(3) 0.0646(9) Uani 1 1 d .
F46 F 0.74452(14) 0.17465(9) 0.36273(12) 0.0616(4) Uani 1 1 d .
C46 C 0.7242(2) 0.18185(14) 0.2655(2) 0.0456(6) Uani 1 1 d .
C51 C 0.72355(19) 0.01378(12) 0.32762(16) 0.0346(5) Uani 1 1 d .
F52 F 0.60862(14) -0.01858(10) 0.43212(13) 0.0657(5) Uani 1 1 d .
C52 C 0.7101(2) -0.02076(14) 0.41015(19) 0.0425(6) Uani 1 1 d .
F53 F 0.77589(16) -0.08859(10) 0.55297(12) 0.0664(5) Uani 1 1 d .
C53 C 0.7944(2) -0.05887(14) 0.47309(18) 0.0456(6) Uani 1 1 d .
F54 F 0.98122(14) -0.10367(9) 0.51469(12) 0.0592(4) Uani 1 1 d .
C54 C 0.8982(2) -0.06638(13) 0.45413(18) 0.0434(6) Uani 1 1 d .
F55 F 1.01853(13) -0.04074(9) 0.35346(12) 0.0594(4) Uani 1 1 d .
C55 C 0.9163(2) -0.03495(13) 0.37282(19) 0.0411(6) Uani 1 1 d .
F56 F 0.85423(13) 0.03311(9) 0.23308(11) 0.0528(4) Uani 1 1 d .
C56 C 0.8301(2) 0.00363(13) 0.31228(17) 0.0371(5) Uani 1 1 d .

loop_
_atom_site_aniso_label
_atom_site_aniso_U_11
_atom_site_aniso_U_22
_atom_site_aniso_U_33
_atom_site_aniso_U_23
_atom_site_aniso_U_13
_atom_site_aniso_U_12
P1 0.0331(3) 0.0269(3) 0.0286(3) -0.0021(2) 0.0051(2) -0.0002(2)
O1 0.0336(8) 0.0373(9) 0.0286(8) 0.0001(6) 0.0078(6) 0.0018(7)
O2 0.0368(9) 0.0455(10) 0.0311(8) -0.0057(7) 0.0109(7) 0.0005(7)
O3 0.0491(10) 0.0273(8) 0.0599(11) 0.0058(8) 0.0080(8) 0.0002(8)
O4 0.0357(9) 0.0285(8) 0.0563(10) -0.0060(7) 0.0062(8) -0.0060(7)
C1 0.0396(13) 0.0273(11) 0.0475(14) -0.0050(10) 0.0046(11) -0.0040(10)
C2 0.0357(12) 0.0237(11) 0.0438(13) -0.0024(9) 0.0031(10) -0.0018(9)
C3 0.0376(12) 0.0292(11) 0.0364(12) -0.0073(9) 0.0060(10) 0.0016(9)
C4 0.0387(13) 0.0332(12) 0.0455(14) -0.0044(10) 0.0075(11) 0.0062(10)
C5 0.0489(15) 0.0326(13) 0.0691(18) 0.0134(13) 0.0052(13) -0.0027(11)
C6 0.0328(11) 0.0251(10) 0.0312(11) -0.0016(9) 0.0080(9) -0.0008(9)
C7 0.0330(11) 0.0259(11) 0.0313(11) -0.0020(9) 0.0079(9) -0.0022(9)
C8 0.0317(11) 0.0267(10) 0.0330(11) 0.0004(9) 0.0115(9) -0.0030(9)
C9 0.0494(15) 0.0673(18) 0.0299(12) -0.0103(12) 0.0107(11) -0.0001(13)
C10 0.0352(12) 0.0278(11) 0.0371(12) -0.0015(9) 0.0114(10) -0.0013(9)
C11 0.0497(16) 0.0322(13) 0.079(2) -0.0139(13) 0.0080(14) -0.0128(12)
C21 0.0333(12) 0.0385(12) 0.0347(12) -0.0016(10) 0.0081(9) -0.0009(10)
C22 0.0457(15) 0.0604(17) 0.0385(13) 0.0076(12) 0.0137(11) 0.0001(13)
C23 0.0348(13) 0.0640(18) 0.0531(16) -0.0033(14) 0.0071(12) -0.0045(12)
C24 0.0538(16) 0.0448(15) 0.0527(16) -0.0050(12) 0.0225(13) 0.0067(12)
C31 0.0504(15) 0.0461(14) 0.0278(12) -0.0037(10) 0.0077(10) 0.0029(12)
C32 0.0656(19) 0.0621(18) 0.0348(14) -0.0128(13) -0.0033(13) 0.0055(15)
C33 0.093(2) 0.0508(17) 0.0322(13) 0.0088(12) 0.0068(14) 0.0098(16)
C34 0.069(2) 0.095(3) 0.0393(15) -0.0014(16) 0.0234(14) 0.0017(18)
B1 0.0344(13) 0.0344(13) 0.0319(13) 0.0013(11) 0.0106(11) 0.0049(11)
C41 0.0325(12) 0.0357(12) 0.0407(13) 0.0040(10) 0.0134(10) 0.0070(10)
F42 0.0732(12) 0.0974(14) 0.0361(8) -0.0005(9) 0.0173(8) -0.0017(10)
C42 0.0407(14) 0.0573(17) 0.0508(16) 0.0154(13) 0.0193(12) 0.0116(12)
F43 0.0941(15) 0.141(2) 0.0827(14) 0.0693(15) 0.0431(12) 0.0254(14)
C43 0.0540(18) 0.075(2) 0.073(2) 0.0409(19) 0.0312(16) 0.0193(17)
F44 0.0960(16) 0.0744(14) 0.186(2) 0.0659(15) 0.0587(16) -0.0009(12)
C44 0.0542(19) 0.0548(19) 0.119(3) 0.046(2) 0.041(2) 0.0135(16)
F45 0.0707(13) 0.0471(11) 0.174(2) -0.0161(13) 0.0284(14) -0.0181(10)
C45 0.0414(16) 0.0336(14) 0.121(3) -0.0035(17) 0.0259(17) -0.0016(12)
F46 0.0643(11) 0.0590(10) 0.0593(10) -0.0197(8) 0.0121(8) -0.0121(8)
C46 0.0403(14) 0.0410(14) 0.0571(16) -0.0001(12) 0.0154(12) 0.0028(11)
C51 0.0365(12) 0.0306(11) 0.0353(12) 0.0003(9) 0.0067(10) -0.0005(9)
F52 0.0523(10) 0.0789(12) 0.0739(11) 0.0381(10) 0.0307(8) 0.0123(9)
C52 0.0412(14) 0.0419(14) 0.0453(14) 0.0080(11) 0.0129(11) 0.0017(11)
F53 0.0786(12) 0.0697(11) 0.0501(9) 0.0283(8) 0.0151(9) 0.0049(9)
C53 0.0546(16) 0.0403(14) 0.0385(13) 0.0080(11) 0.0059(11) -0.0023(12)
F54 0.0549(10) 0.0499(9) 0.0573(10) 0.0067(7) -0.0130(8) 0.0102(8)
C54 0.0459(14) 0.0335(13) 0.0416(14) -0.0006(10) -0.0055(11) 0.0037(11)
F55 0.0395(8) 0.0707(11) 0.0658(10) -0.0020(9) 0.0096(7) 0.0158(8)
C55 0.0345(13) 0.0392(13) 0.0470(14) -0.0077(11) 0.0059(10) 0.0045(10)
F56 0.0527(9) 0.0614(10) 0.0516(9) 0.0139(7) 0.0268(7) 0.0168(7)
C56 0.0424(13) 0.0340(12) 0.0352(12) -0.0007(10) 0.0104(10) 0.0023(10)

loop_
_atom_type_symbol
_atom_type_description
_atom_type_scat_dispersion_real
_atom_type_scat_dispersion_imag
_atom_type_scat_source
C C 0.0033 0.0016 'International Tables Vol C Tables 4.2.6.8 and 6.1.1.4'
H H 0.0000 0.0000 'International Tables Vol C Tables 4.2.6.8 and 6.1.1.4'
B B 0.0013 0.0007 'International Tables Vol C Tables 4.2.6.8 and 6.1.1.4'
O O 0.0106 0.0060 'International Tables Vol C Tables 4.2.6.8 and 6.1.1.4'
F F 0.0171 0.0103 'International Tables Vol C Tables 4.2.6.8 and 6.1.1.4'
P P 0.1023 0.0942 'International Tables Vol C Tables 4.2.6.8 and 6.1.1.4'

loop_
_geom_angle_atom_site_label_1
_geom_angle_atom_site_label_2
_geom_angle_atom_site_label_3
_geom_angle
C6 P1 C1 96.51(10)
C6 P1 C31 115.58(11)
C1 P1 C31 108.35(12)
C6 P1 C21 113.90(10)
C1 P1 C21 107.58(11)
C31 P1 C21 113.14(11)
C8 O1 B1 123.16(17)
C8 O2 C9 117.41(18)
C10 O4 C11 115.22(19)
C2 C1 P1 107.84(15)
C2 C1 H1A 110.1
P1 C1 H1A 110.1
C2 C1 H1B 110.1
P1 C1 H1B 110.1
H1A C1 H1B 108.5
C5 C2 C3 121.8(2)
C5 C2 C1 115.4(2)
C3 C2 C1 115.8(2)
C5 C2 C7 121.8(2)
C3 C2 C7 60.17(14)
C1 C2 C7 110.14(18)
C2 C3 C4 121.4(2)
C2 C3 C7 60.98(14)
C4 C3 C7 119.16(19)
C2 C3 H3 114.9
C4 C3 H3 114.9
C7 C3 H3 114.9
C3 C4 B1 111.68(19)
C3 C4 H4A 109.3
B1 C4 H4A 109.3
C3 C4 H4B 109.3
B1 C4 H4B 109.3
H4A C4 H4B 107.9
C2 C5 H5A 109.5
C2 C5 H5B 109.5
H5A C5 H5B 109.5
C2 C5 H5C 109.5
H5A C5 H5C 109.5
H5B C5 H5C 109.5
C10 C6 C7 124.74(19)
C10 C6 P1 124.00(17)
C7 C6 P1 111.25(15)
C8 C7 C6 117.66(18)
C8 C7 C3 114.58(18)
C6 C7 C3 122.28(19)
C8 C7 C2 117.18(18)
C6 C7 C2 112.68(18)
C3 C7 C2 58.85(14)
O1 C8 O2 119.19(19)
O1 C8 C7 124.47(19)
O2 C8 C7 116.34(19)
O2 C9 H9A 109.5
O2 C9 H9B 109.5
H9A C9 H9B 109.5
O2 C9 H9C 109.5
H9A C9 H9C 109.5
H9B C9 H9C 109.5
O3 C10 O4 120.0(2)
O3 C10 C6 127.8(2)
O4 C10 C6 112.19(19)
O4 C11 H11A 109.5
O4 C11 H11B 109.5
H11A C11 H11B 109.5
O4 C11 H11C 109.5
H11A C11 H11C 109.5
H11B C11 H11C 109.5
C23 C21 C24 110.3(2)
C23 C21 C22 108.5(2)
C24 C21 C22 107.9(2)
C23 C21 P1 113.16(17)
C24 C21 P1 110.68(17)
C22 C21 P1 106.10(16)
C21 C22 H22A 109.5
C21 C22 H22B 109.5
H22A C22 H22B 109.5
C21 C22 H22C 109.5
H22A C22 H22C 109.5
H22B C22 H22C 109.5
C21 C23 H23A 109.5
C21 C23 H23B 109.5
H23A C23 H23B 109.5
C21 C23 H23C 109.5
H23A C23 H23C 109.5
H23B C23 H23C 109.5
C21 C24 H24A 109.5
C21 C24 H24B 109.5
H24A C24 H24B 109.5
C21 C24 H24C 109.5
H24A C24 H24C 109.5
H24B C24 H24C 109.5
C34 C31 C33 109.3(3)
C34 C31 C32 109.0(2)
C33 C31 C32 108.9(2)
C34 C31 P1 106.95(18)
C33 C31 P1 111.28(17)
C32 C31 P1 111.37(19)
C31 C32 H32A 109.5
C31 C32 H32B 109.5
H32A C32 H32B 109.5
C31 C32 H32C 109.5
H32A C32 H32C 109.5
H32B C32 H32C 109.5
C31 C33 H33A 109.5
C31 C33 H33B 109.5
H33A C33 H33B 109.5
C31 C33 H33C 109.5
H33A C33 H33C 109.5
H33B C33 H33C 109.5
C31 C34 H34A 109.5
C31 C34 H34B 109.5
H34A C34 H34B 109.5
C31 C34 H34C 109.5
H34A C34 H34C 109.5
H34B C34 H34C 109.5
C4 B1 O1 105.64(18)
C4 B1 C51 112.47(19)
O1 B1 C51 104.88(17)
C4 B1 C41 116.9(2)
O1 B1 C41 102.57(17)
C51 B1 C41 112.84(19)
C46 C41 C42 113.8(2)
C46 C41 B1 120.6(2)
C42 C41 B1 125.6(2)
F42 C42 C43 115.1(3)
F42 C42 C41 121.2(2)
C43 C42 C41 123.7(3)
F43 C43 C44 119.1(3)
F43 C43 C42 120.5(4)
C44 C43 C42 120.4(3)
F44 C44 C43 122.1(4)
F44 C44 C45 118.9(4)
C43 C44 C45 119.0(3)
F45 C45 C44 121.0(3)
F45 C45 C46 119.9(3)
C44 C45 C46 119.2(3)
F46 C46 C41 119.4(2)
F46 C46 C45 116.8(3)
C41 C46 C45 123.8(3)
C56 C51 C52 113.1(2)
C56 C51 B1 122.5(2)
C52 C51 B1 124.3(2)
F52 C52 C53 115.9(2)
F52 C52 C51 119.9(2)
C53 C52 C51 124.2(2)
F53 C53 C54 119.6(2)
F53 C53 C52 120.6(2)
C54 C53 C52 119.7(2)
F54 C54 C53 120.4(2)
F54 C54 C55 120.6(2)
C53 C54 C55 119.0(2)
F55 C55 C54 120.0(2)
F55 C55 C56 120.5(2)
C54 C55 C56 119.5(2)
F56 C56 C55 116.2(2)
F56 C56 C51 119.3(2)
C55 C56 C51 124.5(2)

loop_
_geom_bond_atom_site_label_1
_geom_bond_atom_site_label_2
_geom_bond_distance
P1 C6 1.728(2)
P1 C1 1.828(2)
P1 C31 1.860(2)
P1 C21 1.860(2)
O1 C8 1.252(3)
O1 B1 1.600(3)
O2 C8 1.299(3)
O2 C9 1.461(3)
O3 C10 1.230(3)
O4 C10 1.380(3)
O4 C11 1.428(3)
C1 C2 1.534(3)
C1 H1A 0.9800
C1 H1B 0.9800
C2 C5 1.505(3)
C2 C3 1.512(3)
C2 C7 1.545(3)
C3 C4 1.521(3)
C3 C7 1.533(3)
C3 H3 0.9900
C4 B1 1.595(3)
C4 H4A 0.9800
C4 H4B 0.9800
C5 H5A 0.9700
C5 H5B 0.9700
C5 H5C 0.9700
C6 C10 1.399(3)
C6 C7 1.493(3)
C7 C8 1.472(3)
C9 H9A 0.9700
C9 H9B 0.9700
C9 H9C 0.9700
C11 H11A 0.9700
C11 H11B 0.9700
C11 H11C 0.9700
C21 C23 1.530(3)
C21 C24 1.534(3)
C21 C22 1.540(3)
C22 H22A 0.9700
C22 H22B 0.9700
C22 H22C 0.9700
C23 H23A 0.9700
C23 H23B 0.9700
C23 H23C 0.9700
C24 H24A 0.9700
C24 H24B 0.9700
C24 H24C 0.9700
C31 C34 1.535(4)
C31 C33 1.536(4)
C31 C32 1.539(4)
C32 H32A 0.9700
C32 H32B 0.9700
C32 H32C 0.9700
C33 H33A 0.9700
C33 H33B 0.9700
C33 H33C 0.9700
C34 H34A 0.9700
C34 H34B 0.9700
C34 H34C 0.9700
B1 C51 1.627(3)
B1 C41 1.638(3)
C41 C46 1.377(4)
C41 C42 1.393(4)
F42 C42 1.348(3)
C42 C43 1.368(4)
F43 C43 1.346(4)
C43 C44 1.352(5)
F44 C44 1.343(4)
C44 C45 1.379(5)
F45 C45 1.344(4)
C45 C46 1.388(4)
F46 C46 1.353(3)
C51 C56 1.385(3)
C51 C52 1.391(3)
F52 C52 1.352(3)
C52 C53 1.376(4)
F53 C53 1.340(3)
C53 C54 1.367(4)
F54 C54 1.344(3)
C54 C55 1.370(4)
F55 C55 1.348(3)
C55 C56 1.379(3)
F56 C56 1.357(3)

loop_
_geom_torsion_atom_site_label_1
_geom_torsion_atom_site_label_2
_geom_torsion_atom_site_label_3
_geom_torsion_atom_site_label_4
_geom_torsion
C6 P1 C1 C2 12.02(19)
C31 P1 C1 C2 131.74(18)
C21 P1 C1 C2 -105.62(18)
P1 C1 C2 C5 131.1(2)
P1 C1 C2 C3 -77.5(2)
P1 C1 C2 C7 -11.8(2)
C5 C2 C3 C4 -2.8(3)
C1 C2 C3 C4 -152.3(2)
C7 C2 C3 C4 108.3(2)
C5 C2 C3 C7 -111.1(2)
C1 C2 C3 C7 99.4(2)
C2 C3 C4 B1 -103.8(2)
C7 C3 C4 B1 -31.9(3)
C1 P1 C6 C10 172.2(2)
C31 P1 C6 C10 58.3(2)
C21 P1 C6 C10 -75.3(2)
C1 P1 C6 C7 -8.73(17)
C31 P1 C6 C7 -122.68(16)
C21 P1 C6 C7 103.80(16)
C10 C6 C7 C8 40.8(3)
P1 C6 C7 C8 -138.24(17)
C10 C6 C7 C3 -111.6(3)
P1 C6 C7 C3 69.3(2)
C10 C6 C7 C2 -178.1(2)
P1 C6 C7 C2 2.8(2)
C2 C3 C7 C8 108.1(2)
C4 C3 C7 C8 -3.8(3)
C2 C3 C7 C6 -98.7(2)
C4 C3 C7 C6 149.5(2)
C4 C3 C7 C2 -111.8(2)
C5 C2 C7 C8 7.4(3)
C3 C2 C7 C8 -103.6(2)
C1 C2 C7 C8 147.4(2)
C5 C2 C7 C6 -133.9(2)
C3 C2 C7 C6 115.1(2)
C1 C2 C7 C6 6.1(3)
C5 C2 C7 C3 111.0(3)
C1 C2 C7 C3 -108.9(2)
B1 O1 C8 O2 -176.99(19)
B1 O1 C8 C7 3.8(3)
C9 O2 C8 O1 4.6(3)
C9 O2 C8 C7 -176.1(2)
C6 C7 C8 O1 -134.5(2)
C3 C7 C8 O1 20.0(3)
C2 C7 C8 O1 86.2(3)
C6 C7 C8 O2 46.3(3)
C3 C7 C8 O2 -159.21(19)
C2 C7 C8 O2 -93.1(2)
C11 O4 C10 O3 8.8(3)
C11 O4 C10 C6 -170.1(2)
C7 C6 C10 O3 179.8(2)
P1 C6 C10 O3 -1.2(4)
C7 C6 C10 O4 -1.4(3)
P1 C6 C10 O4 177.57(15)
C6 P1 C21 C23 -174.19(18)
C1 P1 C21 C23 -68.5(2)
C31 P1 C21 C23 51.1(2)
C6 P1 C21 C24 61.5(2)
C1 P1 C21 C24 167.16(17)
C31 P1 C21 C24 -73.2(2)
C6 P1 C21 C22 -55.30(19)
C1 P1 C21 C22 50.40(19)
C31 P1 C21 C22 170.03(17)
C6 P1 C31 C34 36.3(2)
C1 P1 C31 C34 -70.6(2)
C21 P1 C31 C34 170.22(19)
C6 P1 C31 C33 -83.0(2)
C1 P1 C31 C33 170.1(2)
C21 P1 C31 C33 50.9(2)
C6 P1 C31 C32 155.32(18)
C1 P1 C31 C32 48.4(2)
C21 P1 C31 C32 -70.8(2)
C3 C4 B1 O1 49.5(2)
C3 C4 B1 C51 163.4(2)
C3 C4 B1 C41 -63.8(3)
C8 O1 B1 C4 -39.3(3)
C8 O1 B1 C51 -158.30(19)
C8 O1 B1 C41 83.6(2)
C4 B1 C41 C46 167.3(2)
O1 B1 C41 C46 52.3(3)
C51 B1 C41 C46 -60.0(3)
C4 B1 C41 C42 -9.7(3)
O1 B1 C41 C42 -124.7(2)
C51 B1 C41 C42 123.0(2)
C46 C41 C42 F42 176.0(2)
B1 C41 C42 F42 -6.9(4)
C46 C41 C42 C43 -2.3(4)
B1 C41 C42 C43 174.8(2)
F42 C42 C43 F43 1.1(4)
C41 C42 C43 F43 179.4(2)
F42 C42 C43 C44 -177.6(3)
C41 C42 C43 C44 0.7(4)
F43 C43 C44 F44 1.5(5)
C42 C43 C44 F44 -179.8(3)
F43 C43 C44 C45 -177.6(3)
C42 C43 C44 C45 1.1(5)
F44 C44 C45 F45 0.8(4)
C43 C44 C45 F45 179.9(3)
F44 C44 C45 C46 179.7(3)
C43 C44 C45 C46 -1.2(4)
C42 C41 C46 F46 -178.8(2)
B1 C41 C46 F46 3.9(3)
C42 C41 C46 C45 2.1(4)
B1 C41 C46 C45 -175.1(2)
F45 C45 C46 F46 -0.6(4)
C44 C45 C46 F46 -179.5(2)
F45 C45 C46 C41 178.4(2)
C44 C45 C46 C41 -0.5(4)
C4 B1 C51 C56 95.4(3)
O1 B1 C51 C56 -150.3(2)
C41 B1 C51 C56 -39.5(3)
C4 B1 C51 C52 -80.2(3)
O1 B1 C51 C52 34.1(3)
C41 B1 C51 C52 144.9(2)
C56 C51 C52 F52 -176.9(2)
B1 C51 C52 F52 -0.9(4)
C56 C51 C52 C53 2.5(4)
B1 C51 C52 C53 178.5(2)
F52 C52 C53 F53 -2.9(4)
C51 C52 C53 F53 177.7(2)
F52 C52 C53 C54 177.2(2)
C51 C52 C53 C54 -2.2(4)
F53 C53 C54 F54 0.4(4)
C52 C53 C54 F54 -179.7(2)
F53 C53 C54 C55 -179.2(2)
C52 C53 C54 C55 0.6(4)
F54 C54 C55 F55 -0.6(4)
C53 C54 C55 F55 179.0(2)
F54 C54 C55 C56 -179.4(2)
C53 C54 C55 C56 0.2(4)
F55 C55 C56 F56 1.4(3)
C54 C55 C56 F56 -179.9(2)
F55 C55 C56 C51 -178.5(2)
C54 C55 C56 C51 0.3(4)
C52 C51 C56 F56 178.6(2)
B1 C51 C56 F56 2.6(3)
C52 C51 C56 C55 -1.6(4)
B1 C51 C56 C55 -177.6(2)
